data_7705870
loop_
_publ_author_name
'Huang, Po-Jung'
'Miyasaka, Hitoshi'

_publ_section_title
;
 Canting angle dependence of single-chain magnet behaviour in
 chirality-introduced antiferromagnetic chains of acetate-bridged
 manganese(III) salen-type complexes.
;
_journal_issue 46
_journal_name_full 'Dalton transactions (Cambridge, England : 2003)'
_journal_page_first 16970
_journal_page_last 16978
_journal_paper_doi 10.1039/d0dt03615c
_journal_volume 49
_journal_year 2020
_chemical_absolute_configuration syn
_chemical_formula_moiety '2(C30 H23 Cl2 Mn N2 O4), 0.7(O1)'
_chemical_formula_sum 'C60 H46 Cl4 Mn2 N4 O8.7'
_chemical_formula_weight 1213.89
_space_group_crystal_system orthorhombic
_space_group_IT_number 19
_space_group_name_Hall 'P 2ac 2ab'
_space_group_name_H-M_alt 'P 21 21 21'
_atom_sites_solution_hydrogens geom
_atom_sites_solution_primary dual
_audit_creation_date 2019-11-25
_audit_creation_method
;
Olex2 1.2
(compiled 2018.05.29 svn.r3508 for OlexSys, GUI svn.r5506)
;
_audit_update_record
;
2020-10-08 deposited with the CCDC.	2020-11-11 downloaded from the CCDC.
;
_cell_angle_alpha 90
_cell_angle_beta 90
_cell_angle_gamma 90
_cell_formula_units_Z 4
_cell_length_a 6.57530(10)
_cell_length_b 17.9896(4)
_cell_length_c 45.3418(7)
_cell_measurement_reflns_used 26871
_cell_measurement_temperature 103
_cell_measurement_theta_max 31.0740
_cell_measurement_theta_min 1.7610
_cell_volume 5363.35(17)
_computing_cell_refinement 'CrysAlisPro 1.171.39.46 (Rigaku OD, 2018)'
_computing_data_collection 'CrysAlisPro 1.171.39.46 (Rigaku OD, 2018)'
_computing_data_reduction 'CrysAlisPro 1.171.39.46 (Rigaku OD, 2018)'
_computing_molecular_graphics 'Olex2 (Dolomanov et al., 2009)'
_computing_publication_material 'Olex2 (Dolomanov et al., 2009)'
_computing_structure_refinement 'ShelXL (Sheldrick, 2015)'
_computing_structure_solution 'ShelXT (Sheldrick, 2015)'
_diffrn_ambient_temperature 103
_diffrn_detector CCD
_diffrn_detector_area_resol_mean 28.626
_diffrn_detector_type 'Rigaku Saturn724+'
_diffrn_measured_fraction_theta_full 0.998
_diffrn_measured_fraction_theta_max 0.999
_diffrn_measurement_details
;
List of Runs (angles in degrees, time in seconds):

  # Type    Start    End  Width  t~exp~   \w     \q     \k     \f   Frames
#--------------------------------------------------------------------------
  1  \w   -110.00  70.00   0.50   20.00    --  -20.00  45.00   0.00  360
  2  \w   -110.00  70.00   0.50   20.00    --  -20.00  45.00  90.00  360
;
_diffrn_measurement_device 'AFC10: Fixed Chi 2 circle'
_diffrn_measurement_device_type 'Rigaku Saturn724+ (2x2 bin mode)'
_diffrn_measurement_method 'profile data from \w-scans'
_diffrn_orient_matrix_type 'CrysAlisPro convention (1999,Acta A55,543-557)'
_diffrn_orient_matrix_UB_11 0.1045044000
_diffrn_orient_matrix_UB_12 -0.0066268000
_diffrn_orient_matrix_UB_13 -0.0028097000
_diffrn_orient_matrix_UB_21 0.0015773000
_diffrn_orient_matrix_UB_22 -0.0271806000
_diffrn_orient_matrix_UB_23 0.0113255000
_diffrn_orient_matrix_UB_31 -0.0264773000
_diffrn_orient_matrix_UB_32 -0.0278074000
_diffrn_orient_matrix_UB_33 -0.0104202000
_diffrn_radiation_collimation 0.3
_diffrn_radiation_monochromator Confocal
_diffrn_radiation_probe x-ray
_diffrn_radiation_type MoK\a
_diffrn_radiation_wavelength 0.71073
_diffrn_reflns_av_R_equivalents 0.0551
_diffrn_reflns_av_unetI/netI 0.0540
_diffrn_reflns_Laue_measured_fraction_full 0.998
_diffrn_reflns_Laue_measured_fraction_max 0.999
_diffrn_reflns_limit_h_max 8
_diffrn_reflns_limit_h_min -8
_diffrn_reflns_limit_k_max 19
_diffrn_reflns_limit_k_min -23
_diffrn_reflns_limit_l_max 58
_diffrn_reflns_limit_l_min -58
_diffrn_reflns_number 44608
_diffrn_reflns_point_group_measured_fraction_full 0.999
_diffrn_reflns_point_group_measured_fraction_max 0.999
_diffrn_reflns_theta_full 25.242
_diffrn_reflns_theta_max 27.499
_diffrn_reflns_theta_min 2.515
_diffrn_source 'Rotating Anode'
_diffrn_source_current 24.0
_diffrn_source_power 1.2
_diffrn_source_target Mo
_diffrn_source_type 'Rotating Anode'
_diffrn_source_voltage 50.0
_exptl_absorpt_coefficient_mu 0.733
_exptl_absorpt_correction_T_max 1.00000
_exptl_absorpt_correction_T_min 0.60587
_exptl_absorpt_correction_type multi-scan
_exptl_absorpt_process_details
;
CrysAlisPro 1.171.39.46 (Rigaku Oxford Diffraction, 2018)
Empirical absorption correction using spherical harmonics,
 implemented in SCALE3 ABSPACK scaling algorithm.
;
_exptl_crystal_colour brown
_exptl_crystal_colour_primary brown
_exptl_crystal_density_diffrn 1.503
_exptl_crystal_description needle
_exptl_crystal_F_000 2486
_exptl_crystal_size_max 0.210
_exptl_crystal_size_mid 0.056
_exptl_crystal_size_min 0.027
_refine_diff_density_max 0.420
_refine_diff_density_min -0.272
_refine_diff_density_rms 0.072
_refine_ls_abs_structure_details
;
 Flack x determined using 4030 quotients [(I+)-(I-)]/[(I+)+(I-)]
 (Parsons, Flack and Wagner, Acta Cryst. B69 (2013) 249-259).
;
_refine_ls_abs_structure_Flack -0.013(9)
_refine_ls_extinction_method none
_refine_ls_goodness_of_fit_ref 1.047
_refine_ls_hydrogen_treatment constr
_refine_ls_matrix_type full
_refine_ls_number_parameters 714
_refine_ls_number_reflns 12336
_refine_ls_number_restraints 0
_refine_ls_restrained_S_all 1.047
_refine_ls_R_factor_all 0.0514
_refine_ls_R_factor_gt 0.0391
_refine_ls_shift/su_max 0.003
_refine_ls_shift/su_mean 0.000
_refine_ls_structure_factor_coef Fsqd
_refine_ls_weighting_details 'w=1/[\s^2^(Fo^2^)+(0.0401P)^2^+0.2374P] where P=(Fo^2^+2Fc^2^)/3'
_refine_ls_weighting_scheme calc
_refine_ls_wR_factor_gt 0.0794
_refine_ls_wR_factor_ref 0.0838
_reflns_Friedel_coverage 0.773
_reflns_Friedel_fraction_full 1.000
_reflns_Friedel_fraction_max 1.000
_reflns_number_gt 10659
_reflns_number_total 12336
_reflns_threshold_expression 'I > 2\s(I)'
_cod_data_source_file d0dt03615c2.cif
_cod_data_source_block mn-clsal-rrdpeda-oac
_cod_original_formula_sum 'C60 H46 Cl4 Mn2 N4 O8.70'
_cod_database_code 7705870
_shelx_shelxl_version_number 2014/7
_chemical_oxdiff_formula 'C60 H46 Cl4 Mn2 N4 O8.70'
_shelx_space_group_comment
;
The symmetry employed for this shelxl refinement is uniquely defined
by the following loop, which should always be used as a source of
symmetry information in preference to the above space-group names.
They are only intended as comments.
;
_reflns_odcompleteness_completeness 94.11
_reflns_odcompleteness_iscentric 1
_reflns_odcompleteness_theta 31.13
_olex2_refinement_description
;
1. Fixed Uiso
 At 1.2 times of:
  All C(H) groups
 At 1.5 times of:
  All C(H,H,H) groups
2. Others
 Fixed Sof: O9(0.7)
3.a Ternary CH refined with riding coordinates:
 C45(H45), C38(H38), C8(H8), C15(H15)
3.b Aromatic/amide H refined with riding coordinates:
 C37(H37), C33(H33), C5(H5), C3(H3), C27(H27), C32(H32), C54(H54), C47(H47),
 C35(H35), C10(H10), C52(H52), C2(H2), C26(H26), C44(H44), C7(H7), C57(H57),
 C24(H24), C22(H22), C14(H14), C12(H12), C51(H51), C48(H48), C17(H17), C11(H11),
  C40(H40), C56(H56), C21(H21), C43(H43), C41(H41), C49(H49), C18(H18),
 C13(H13), C19(H19), C20(H20), C50(H50), C42(H42)
3.c Idealised Me refined as rotating group:
 C60(H60A,H60B,H60C), C30(H30A,H30B,H30C)
;
_olex2_submission_special_instructions 'No special instructions were received'
_oxdiff_exptl_absorpt_empirical_details
;
Empirical correction (ABSPACK) includes:
- Absorption correction using spherical harmonics
- Frame scaling
- Detector area scaling
;
_oxdiff_exptl_absorpt_empirical_full_max 1.796
_oxdiff_exptl_absorpt_empirical_full_min 0.450

loop_
_space_group_symop_operation_xyz
'x, y, z'
'-x+1/2, -y, z+1/2'
'-x, y+1/2, -z+1/2'
'x+1/2, -y+1/2, -z'

loop_
_atom_site_label
_atom_site_type_symbol
_atom_site_fract_x
_atom_site_fract_y
_atom_site_fract_z
_atom_site_U_iso_or_equiv
_atom_site_adp_type
_atom_site_occupancy
_atom_site_site_symmetry_order
_atom_site_calc_flag
_atom_site_refinement_flags_posn
_atom_site_refinement_flags_adp
_atom_site_refinement_flags_occupancy
_atom_site_disorder_assembly
_atom_site_disorder_group
Mn2 Mn 0.56594(8) 0.50613(3) 0.61965(2) 0.01073(11) Uani 1 1 d . . . . .
Mn1 Mn 0.51731(8) 0.46908(3) 0.37536(2) 0.01125(12) Uani 1 1 d . . . . .
Cl1 Cl 0.56265(14) 0.85599(5) 0.32953(2) 0.01883(19) Uani 1 1 d . . . . .
Cl3 Cl 0.53009(14) 0.12861(5) 0.56255(2) 0.01977(19) Uani 1 1 d . . . . .
Cl4 Cl 0.53344(16) 0.84207(5) 0.70847(2) 0.0242(2) Uani 1 1 d . . . . .
Cl2 Cl 0.57731(15) 0.11818(5) 0.45446(2) 0.0259(2) Uani 1 1 d . . . . .
O6 O 0.5780(4) 0.54034(13) 0.65908(5) 0.0145(5) Uani 1 1 d . . . . .
O5 O 0.5582(4) 0.40551(12) 0.63133(5) 0.0135(5) Uani 1 1 d . . . . .
O2 O 0.5037(4) 0.42633(12) 0.41300(5) 0.0154(5) Uani 1 1 d . . . . .
O1 O 0.5221(4) 0.56771(12) 0.39042(5) 0.0133(5) Uani 1 1 d . . . . .
O3 O 0.8504(3) 0.46035(14) 0.37023(5) 0.0153(5) Uani 1 1 d . . . . .
O8 O -0.1008(3) 0.51065(14) 0.61045(5) 0.0168(6) Uani 1 1 d . . . . .
O4 O 1.1849(3) 0.46689(14) 0.36620(5) 0.0157(5) Uani 1 1 d . . . . .
O7 O 0.2343(3) 0.52117(14) 0.61385(5) 0.0161(5) Uani 1 1 d . . . . .
N4 N 0.5870(4) 0.60925(16) 0.60375(6) 0.0116(6) Uani 1 1 d . . . . .
N1 N 0.5339(4) 0.50389(15) 0.33364(5) 0.0116(6) Uani 1 1 d . . . . .
N3 N 0.5471(4) 0.47940(15) 0.57702(5) 0.0107(6) Uani 1 1 d . . . . .
N2 N 0.5031(4) 0.36895(15) 0.35618(5) 0.0125(6) Uani 1 1 d . . . . .
C46 C 0.6066(5) 0.68275(19) 0.55626(7) 0.0114(7) Uani 1 1 d . . . . .
C37 C 0.5508(5) 0.41350(19) 0.56623(7) 0.0128(7) Uani 1 1 d . . . . .
H37 H 0.5493 0.4088 0.5454 0.015 Uiso 1 1 calc R . . . .
C6 C 0.5398(5) 0.63643(19) 0.34449(7) 0.0139(7) Uani 1 1 d . . . . .
C31 C 0.5548(5) 0.34509(18) 0.61486(7) 0.0121(7) Uani 1 1 d . . . . .
C33 C 0.5387(5) 0.20953(19) 0.61327(7) 0.0160(7) Uani 1 1 d . . . . .
H33 H 0.5306 0.1633 0.6234 0.019 Uiso 1 1 calc R . . . .
C5 C 0.5497(5) 0.70674(19) 0.33080(7) 0.0141(7) Uani 1 1 d . . . . .
H5 H 0.5552 0.7099 0.3099 0.017 Uiso 1 1 calc R . . . .
C9 C 0.4621(5) 0.46292(18) 0.28181(7) 0.0141(7) Uani 1 1 d . . . . .
C3 C 0.5430(5) 0.76680(18) 0.37794(7) 0.0151(7) Uani 1 1 d . . . . .
H3 H 0.5455 0.8112 0.3893 0.018 Uiso 1 1 calc R . . . .
C27 C 0.5276(6) 0.3393(2) 0.45156(7) 0.0187(8) Uani 1 1 d . . . . .
H27 H 0.5176 0.3786 0.4655 0.022 Uiso 1 1 calc R . . . .
C32 C 0.5467(5) 0.27535(19) 0.62912(7) 0.0156(7) Uani 1 1 d . . . . .
H32 H 0.5468 0.2735 0.6501 0.019 Uiso 1 1 calc R . . . .
C54 C 0.5480(5) 0.74443(19) 0.66324(7) 0.0147(7) Uani 1 1 d . . . . .
H54 H 0.5437 0.7870 0.6509 0.018 Uiso 1 1 calc R . . . .
C23 C 0.5368(5) 0.29591(18) 0.40091(7) 0.0138(7) Uani 1 1 d . . . . .
C28 C 0.5243(5) 0.35598(19) 0.42109(7) 0.0141(7) Uani 1 1 d . . . . .
C47 C 0.4183(6) 0.7185(2) 0.55578(7) 0.0170(8) Uani 1 1 d . . . . .
H47 H 0.3051 0.6966 0.5655 0.020 Uiso 1 1 calc R . . . .
C35 C 0.5518(5) 0.27792(19) 0.56779(7) 0.0148(7) Uani 1 1 d . . . . .
H35 H 0.5547 0.2784 0.5468 0.018 Uiso 1 1 calc R . . . .
C36 C 0.5571(5) 0.34559(19) 0.58346(7) 0.0132(7) Uani 1 1 d . . . . .
C1 C 0.5307(5) 0.63128(18) 0.37564(7) 0.0128(7) Uani 1 1 d . . . . .
C45 C 0.6363(5) 0.60944(19) 0.57197(7) 0.0116(7) Uani 1 1 d . . . . .
H45 H 0.7836 0.5963 0.5701 0.014 Uiso 1 1 calc R . . . .
C34 C 0.5424(5) 0.21114(18) 0.58263(7) 0.0150(7) Uani 1 1 d . . . . .
C10 C 0.2597(5) 0.4858(2) 0.27967(7) 0.0157(8) Uani 1 1 d . . . . .
H10 H 0.1773 0.4887 0.2968 0.019 Uiso 1 1 calc R . . . .
C38 C 0.5149(5) 0.54595(18) 0.55781(6) 0.0124(7) Uani 1 1 d . . . . .
H38 H 0.3675 0.5594 0.5589 0.015 Uiso 1 1 calc R . . . .
C52 C 0.5786(5) 0.66957(19) 0.61902(7) 0.0115(7) Uani 1 1 d . . . . .
H52 H 0.5854 0.7153 0.6086 0.014 Uiso 1 1 calc R . . . .
C2 C 0.5307(5) 0.69830(19) 0.39182(7) 0.0160(7) Uani 1 1 d . . . . .
H2 H 0.5222 0.6964 0.4127 0.019 Uiso 1 1 calc R . . . .
C39 C 0.5683(5) 0.53488(18) 0.52583(7) 0.0131(7) Uani 1 1 d . . . . .
C26 C 0.5449(6) 0.2677(2) 0.46148(7) 0.0198(8) Uani 1 1 d . . . . .
H26 H 0.5474 0.2576 0.4820 0.024 Uiso 1 1 calc R . . . .
C58 C 0.5650(5) 0.60942(18) 0.66910(7) 0.0119(7) Uani 1 1 d . . . . .
C44 C 0.7675(6) 0.5190(2) 0.51753(7) 0.0167(8) Uani 1 1 d . . . . .
H44 H 0.8697 0.5138 0.5322 0.020 Uiso 1 1 calc R . . . .
C16 C 0.4849(5) 0.30632(19) 0.30579(7) 0.0149(7) Uani 1 1 d . . . . .
C7 C 0.5425(5) 0.57231(19) 0.32533(7) 0.0144(7) Uani 1 1 d . . . . .
H7 H 0.5514 0.5814 0.3047 0.017 Uiso 1 1 calc R . . . .
C8 C 0.5497(6) 0.44309(19) 0.31168(7) 0.0142(7) Uani 1 1 d . . . . .
H8 H 0.6970 0.4311 0.3090 0.017 Uiso 1 1 calc R . . . .
C57 C 0.5610(5) 0.6207(2) 0.69971(7) 0.0156(7) Uani 1 1 d . . . . .
H57 H 0.5659 0.5788 0.7125 0.019 Uiso 1 1 calc R . . . .
C55 C 0.5430(5) 0.75284(19) 0.69322(7) 0.0170(7) Uani 1 1 d . . . . .
C24 C 0.5534(5) 0.22230(19) 0.41169(7) 0.0164(7) Uani 1 1 d . . . . .
H24 H 0.5607 0.1819 0.3983 0.020 Uiso 1 1 calc R . . . .
C59 C 0.0667(5) 0.49448(18) 0.62245(7) 0.0127(7) Uani 1 1 d . . . . .
C4 C 0.5516(5) 0.77029(18) 0.34727(7) 0.0145(7) Uani 1 1 d . . . . .
C22 C 0.5158(5) 0.30600(19) 0.36979(7) 0.0140(7) Uani 1 1 d . . . . .
H22 H 0.5107 0.2624 0.3580 0.017 Uiso 1 1 calc R . . . .
C14 C 0.5797(6) 0.45814(19) 0.25659(7) 0.0168(7) Uani 1 1 d . . . . .
H14 H 0.7170 0.4421 0.2580 0.020 Uiso 1 1 calc R . . . .
C12 C 0.2976(6) 0.4999(2) 0.22705(8) 0.0197(8) Uani 1 1 d . . . . .
H12 H 0.2416 0.5126 0.2084 0.024 Uiso 1 1 calc R . . . .
C51 C 0.7695(5) 0.7155(2) 0.54173(7) 0.0158(8) Uani 1 1 d . . . . .
H51 H 0.8987 0.6919 0.5420 0.019 Uiso 1 1 calc R . . . .
C48 C 0.3953(6) 0.7860(2) 0.54127(8) 0.0211(8) Uani 1 1 d . . . . .
H48 H 0.2670 0.8103 0.5412 0.025 Uiso 1 1 calc R . . . .
C15 C 0.4447(5) 0.37419(18) 0.32459(7) 0.0133(7) Uani 1 1 d . . . . .
H15 H 0.2950 0.3837 0.3239 0.016 Uiso 1 1 calc R . . . .
C53 C 0.5595(5) 0.67323(19) 0.65067(7) 0.0123(7) Uani 1 1 d . . . . .
C17 C 0.3307(6) 0.2777(2) 0.28811(8) 0.0227(9) Uani 1 1 d . . . . .
H17 H 0.1979 0.2983 0.2892 0.027 Uiso 1 1 calc R . . . .
C11 C 0.1793(6) 0.5044(2) 0.25224(7) 0.0183(8) Uani 1 1 d . . . . .
H11 H 0.0419 0.5203 0.2508 0.022 Uiso 1 1 calc R . . . .
C40 C 0.4214(6) 0.54323(19) 0.50405(8) 0.0197(8) Uani 1 1 d . . . . .
H40 H 0.2848 0.5537 0.5095 0.024 Uiso 1 1 calc R . . . .
C29 C 1.0184(5) 0.48972(19) 0.37664(7) 0.0135(7) Uani 1 1 d . . . . .
C56 C 0.5501(5) 0.69081(19) 0.71177(7) 0.0175(8) Uani 1 1 d . . . . .
H56 H 0.5475 0.6970 0.7326 0.021 Uiso 1 1 calc R . . . .
C25 C 0.5590(5) 0.2094(2) 0.44108(8) 0.0190(8) Uani 1 1 d . . . . .
C21 C 0.6780(6) 0.2750(2) 0.30395(8) 0.0207(8) Uani 1 1 d . . . . .
H21 H 0.7849 0.2942 0.3158 0.025 Uiso 1 1 calc R . . . .
C43 C 0.8178(6) 0.5108(2) 0.48790(8) 0.0204(8) Uani 1 1 d . . . . .
H43 H 0.9536 0.4990 0.4825 0.024 Uiso 1 1 calc R . . . .
C41 C 0.4725(7) 0.5364(2) 0.47435(7) 0.0245(9) Uani 1 1 d . . . . .
H41 H 0.3714 0.5430 0.4596 0.029 Uiso 1 1 calc R . . . .
C49 C 0.5597(6) 0.8178(2) 0.52696(7) 0.0218(8) Uani 1 1 d . . . . .
H49 H 0.5444 0.8641 0.5172 0.026 Uiso 1 1 calc R . . . .
C60 C 0.0650(6) 0.4422(2) 0.64858(7) 0.0196(8) Uani 1 1 d . . . . .
H60A H 0.0325 0.4701 0.6665 0.029 Uiso 1 1 calc GR . . . .
H60B H 0.1991 0.4190 0.6507 0.029 Uiso 1 1 calc GR . . . .
H60C H -0.0378 0.4035 0.6455 0.029 Uiso 1 1 calc GR . . . .
C18 C 0.3686(7) 0.2193(2) 0.26882(9) 0.0276(9) Uani 1 1 d . . . . .
H18 H 0.2625 0.2004 0.2567 0.033 Uiso 1 1 calc R . . . .
C30 C 1.0249(6) 0.5543(2) 0.39826(8) 0.0217(8) Uani 1 1 d . . . . .
H30A H 0.8859 0.5694 0.4032 0.033 Uiso 1 1 calc GR . . . .
H30B H 1.0971 0.5962 0.3893 0.033 Uiso 1 1 calc GR . . . .
H30C H 1.0961 0.5389 0.4162 0.033 Uiso 1 1 calc GR . . . .
C13 C 0.4988(6) 0.47661(19) 0.22915(7) 0.0212(8) Uani 1 1 d . . . . .
H13 H 0.5808 0.4733 0.2119 0.025 Uiso 1 1 calc R . . . .
C19 C 0.5607(7) 0.1887(2) 0.26731(8) 0.0269(9) Uani 1 1 d . . . . .
H19 H 0.5863 0.1488 0.2541 0.032 Uiso 1 1 calc R . . . .
C20 C 0.7167(6) 0.2156(2) 0.28488(8) 0.0272(9) Uani 1 1 d . . . . .
H20 H 0.8483 0.1939 0.2840 0.033 Uiso 1 1 calc R . . . .
C50 C 0.7462(6) 0.7821(2) 0.52689(8) 0.0211(8) Uani 1 1 d . . . . .
H50 H 0.8580 0.8034 0.5167 0.025 Uiso 1 1 calc R . . . .
C42 C 0.6709(7) 0.5199(2) 0.46628(8) 0.0246(9) Uani 1 1 d . . . . .
H42 H 0.7059 0.5149 0.4461 0.029 Uiso 1 1 calc R . . . .
O9 O 0.6101(8) 0.4120(3) 0.70071(11) 0.0538(14) Uani 0.7 1 d . . P . .

loop_
_atom_site_aniso_label
_atom_site_aniso_U_11
_atom_site_aniso_U_22
_atom_site_aniso_U_33
_atom_site_aniso_U_23
_atom_site_aniso_U_13
_atom_site_aniso_U_12
Mn2 0.0110(2) 0.0113(3) 0.0099(2) 0.00145(18) -0.00036(19) -0.0006(2)
Mn1 0.0109(3) 0.0123(3) 0.0105(2) -0.00128(18) 0.0001(2) -0.0006(2)
Cl1 0.0158(4) 0.0135(5) 0.0272(4) 0.0029(3) -0.0010(4) -0.0007(4)
Cl3 0.0190(5) 0.0133(5) 0.0270(4) -0.0041(3) -0.0015(4) -0.0009(4)
Cl4 0.0331(5) 0.0202(5) 0.0194(4) -0.0078(3) 0.0009(4) -0.0019(4)
Cl2 0.0270(5) 0.0185(5) 0.0323(5) 0.0102(4) 0.0029(4) 0.0001(4)
O6 0.0175(12) 0.0151(13) 0.0109(10) 0.0014(9) -0.0016(10) -0.0016(11)
O5 0.0162(12) 0.0098(12) 0.0144(11) 0.0007(9) 0.0000(10) -0.0007(11)
O2 0.0186(13) 0.0138(13) 0.0138(11) 0.0006(9) -0.0001(10) 0.0005(11)
O1 0.0150(13) 0.0120(12) 0.0130(10) 0.0002(8) 0.0011(10) 0.0003(10)
O3 0.0089(12) 0.0157(14) 0.0214(13) -0.0014(10) -0.0017(9) -0.0004(10)
O8 0.0084(12) 0.0241(15) 0.0177(12) 0.0021(10) -0.0008(9) 0.0000(11)
O4 0.0083(12) 0.0223(15) 0.0165(12) -0.0033(10) 0.0015(9) -0.0006(11)
O7 0.0099(12) 0.0179(15) 0.0205(13) 0.0005(10) -0.0002(10) -0.0002(10)
N4 0.0085(14) 0.0173(16) 0.0088(13) 0.0015(11) -0.0006(11) -0.0005(12)
N1 0.0080(13) 0.0141(15) 0.0127(12) -0.0022(11) 0.0009(11) -0.0007(12)
N3 0.0090(13) 0.0119(15) 0.0111(12) 0.0017(10) -0.0005(11) -0.0015(12)
N2 0.0085(14) 0.0158(16) 0.0132(13) -0.0019(11) 0.0003(11) -0.0004(12)
C46 0.0140(18) 0.0118(19) 0.0084(15) 0.0014(12) 0.0000(13) 0.0012(14)
C37 0.0100(17) 0.019(2) 0.0097(14) 0.0002(13) -0.0005(13) -0.0003(15)
C6 0.0100(17) 0.0163(19) 0.0153(15) -0.0013(13) 0.0002(14) -0.0020(15)
C31 0.0062(15) 0.0146(19) 0.0155(15) 0.0006(13) 0.0001(13) -0.0008(14)
C33 0.0104(17) 0.0138(19) 0.0238(17) 0.0051(13) -0.0005(15) -0.0007(15)
C5 0.0095(17) 0.0182(19) 0.0147(15) 0.0001(13) -0.0001(14) -0.0028(15)
C9 0.0178(18) 0.0100(18) 0.0146(15) -0.0018(12) -0.0012(14) -0.0043(15)
C3 0.0111(16) 0.0141(19) 0.0201(16) -0.0080(13) -0.0029(15) 0.0011(14)
C27 0.0195(19) 0.020(2) 0.0164(16) 0.0000(14) -0.0001(15) -0.0016(17)
C32 0.0116(17) 0.016(2) 0.0188(16) 0.0043(13) 0.0001(14) -0.0008(15)
C54 0.0103(17) 0.0175(19) 0.0162(16) 0.0021(13) 0.0010(14) -0.0004(15)
C23 0.0091(17) 0.0133(19) 0.0189(16) 0.0034(13) -0.0010(14) -0.0007(15)
C28 0.0094(17) 0.0168(19) 0.0161(15) 0.0023(13) 0.0001(13) -0.0019(15)
C47 0.0168(18) 0.019(2) 0.0149(16) 0.0017(14) 0.0027(14) 0.0007(16)
C35 0.0115(17) 0.0160(19) 0.0168(16) -0.0006(13) -0.0005(14) 0.0002(15)
C36 0.0080(16) 0.0142(19) 0.0175(16) -0.0002(13) -0.0009(14) -0.0013(15)
C1 0.0074(16) 0.0147(18) 0.0164(15) -0.0007(13) -0.0024(14) -0.0007(14)
C45 0.0094(16) 0.014(2) 0.0118(16) 0.0007(13) 0.0018(12) 0.0022(14)
C34 0.0115(17) 0.0100(18) 0.0235(17) -0.0046(13) 0.0007(15) -0.0004(15)
C10 0.0174(18) 0.014(2) 0.0156(17) -0.0038(14) 0.0015(14) 0.0000(15)
C38 0.0138(17) 0.0117(18) 0.0118(14) 0.0032(12) -0.0017(13) 0.0028(14)
C52 0.0073(15) 0.0146(18) 0.0126(15) 0.0018(13) -0.0003(13) -0.0016(14)
C2 0.0130(18) 0.019(2) 0.0162(16) -0.0015(13) -0.0021(14) 0.0010(15)
C39 0.0199(18) 0.0085(18) 0.0111(15) 0.0003(12) -0.0014(14) -0.0020(15)
C26 0.0183(19) 0.024(2) 0.0172(16) 0.0052(14) -0.0010(15) -0.0032(18)
C58 0.0071(15) 0.0130(19) 0.0158(15) 0.0001(13) -0.0015(13) -0.0022(15)
C44 0.0199(18) 0.015(2) 0.0148(17) -0.0004(14) 0.0001(14) -0.0028(15)
C16 0.0181(18) 0.0142(19) 0.0123(15) 0.0003(12) 0.0021(14) 0.0005(15)
C7 0.0115(17) 0.019(2) 0.0125(15) -0.0004(13) 0.0006(14) -0.0011(15)
C8 0.0133(17) 0.0154(19) 0.0138(15) -0.0043(12) 0.0008(14) 0.0009(15)
C57 0.0133(17) 0.021(2) 0.0124(15) 0.0025(13) 0.0000(14) -0.0019(16)
C55 0.0149(18) 0.019(2) 0.0172(16) -0.0063(13) 0.0004(15) -0.0012(16)
C24 0.0089(17) 0.017(2) 0.0237(17) -0.0008(14) 0.0000(15) -0.0009(15)
C59 0.0115(16) 0.0134(18) 0.0134(15) -0.0048(13) 0.0005(14) 0.0025(15)
C4 0.0090(16) 0.0115(19) 0.0230(17) 0.0020(13) -0.0025(14) 0.0006(15)
C22 0.0077(16) 0.0144(19) 0.0199(16) -0.0030(13) 0.0022(14) 0.0010(14)
C14 0.0156(18) 0.015(2) 0.0197(17) -0.0025(14) -0.0012(14) -0.0010(16)
C12 0.026(2) 0.015(2) 0.0179(17) -0.0005(15) -0.0063(15) -0.0017(17)
C51 0.0152(18) 0.015(2) 0.0171(17) 0.0003(14) 0.0002(14) 0.0010(15)
C48 0.022(2) 0.018(2) 0.0227(19) 0.0013(15) -0.0002(15) 0.0087(17)
C15 0.0114(16) 0.0156(19) 0.0129(15) -0.0018(13) -0.0001(14) 0.0004(15)
C53 0.0073(16) 0.0186(19) 0.0109(14) -0.0007(12) 0.0005(13) 0.0000(15)
C17 0.022(2) 0.022(2) 0.024(2) -0.0057(16) -0.0023(16) 0.0040(17)
C11 0.0181(18) 0.015(2) 0.0215(18) -0.0026(15) -0.0038(15) 0.0005(16)
C40 0.023(2) 0.0123(19) 0.0235(18) -0.0014(14) -0.0056(16) 0.0029(17)
C29 0.0139(17) 0.0157(19) 0.0110(14) 0.0034(12) -0.0004(14) 0.0007(15)
C56 0.0176(18) 0.026(2) 0.0092(14) -0.0028(13) 0.0004(14) -0.0005(17)
C25 0.0125(17) 0.015(2) 0.0292(19) 0.0071(15) -0.0001(16) -0.0027(16)
C21 0.0183(19) 0.024(2) 0.0199(19) 0.0012(16) 0.0004(15) 0.0022(17)
C43 0.028(2) 0.016(2) 0.0178(18) -0.0038(14) 0.0067(15) -0.0070(17)
C41 0.040(2) 0.019(2) 0.0148(16) -0.0010(14) -0.0108(17) -0.0010(19)
C49 0.034(2) 0.0136(19) 0.0183(17) 0.0032(13) 0.0007(17) 0.0039(18)
C60 0.0146(18) 0.028(2) 0.0157(16) 0.0027(14) 0.0004(15) 0.0025(17)
C18 0.037(2) 0.021(2) 0.025(2) -0.0063(17) -0.0050(18) -0.0003(19)
C30 0.0134(18) 0.025(2) 0.0265(19) -0.0070(15) 0.0027(16) -0.0006(16)
C13 0.029(2) 0.022(2) 0.0129(15) -0.0019(13) 0.0054(16) -0.0030(18)
C19 0.044(3) 0.015(2) 0.0214(18) -0.0071(15) 0.0040(19) 0.005(2)
C20 0.033(2) 0.025(2) 0.024(2) -0.0013(17) 0.0067(18) 0.0110(19)
C50 0.027(2) 0.018(2) 0.0182(18) 0.0044(15) 0.0043(16) -0.0035(17)
C42 0.046(3) 0.017(2) 0.0113(16) -0.0024(14) 0.0041(17) -0.0105(19)
O9 0.047(3) 0.071(4) 0.043(3) 0.012(3) 0.007(2) 0.001(3)

loop_
_atom_type_symbol
_atom_type_description
_atom_type_scat_dispersion_real
_atom_type_scat_dispersion_imag
_atom_type_scat_source
C C 0.0033 0.0016 'International Tables Vol C Tables 4.2.6.8 and 6.1.1.4'
H H 0.0000 0.0000 'International Tables Vol C Tables 4.2.6.8 and 6.1.1.4'
N N 0.0061 0.0033 'International Tables Vol C Tables 4.2.6.8 and 6.1.1.4'
O O 0.0106 0.0060 'International Tables Vol C Tables 4.2.6.8 and 6.1.1.4'
Cl Cl 0.1484 0.1585 'International Tables Vol C Tables 4.2.6.8 and 6.1.1.4'
Mn Mn 0.3368 0.7283 'International Tables Vol C Tables 4.2.6.8 and 6.1.1.4'

loop_
_geom_angle_atom_site_label_1
_geom_angle_atom_site_label_2
_geom_angle_atom_site_label_3
_geom_angle
_geom_angle_site_symmetry_1
_geom_angle_site_symmetry_3
_geom_angle_publ_flag
O6 Mn2 O8 97.09(10) . 1_655 ?
O6 Mn2 O7 96.53(10) . . ?
O6 Mn2 N4 92.07(10) . . ?
O6 Mn2 N3 174.85(11) . . ?
O5 Mn2 O6 92.74(10) . . ?
O5 Mn2 O8 96.55(10) . 1_655 ?
O5 Mn2 O7 97.13(10) . . ?
O5 Mn2 N4 174.51(11) . . ?
O5 Mn2 N3 92.24(10) . . ?
O7 Mn2 O8 160.17(8) . 1_655 ?
N4 Mn2 O8 80.24(10) . 1_655 ?
N4 Mn2 O7 84.94(10) . . ?
N4 Mn2 N3 83.01(11) . . ?
N3 Mn2 O8 83.62(10) . 1_655 ?
N3 Mn2 O7 81.56(10) . . ?
O2 Mn1 O1 93.24(9) . . ?
O2 Mn1 O3 96.54(10) . . ?
O2 Mn1 O4 96.65(10) . 1_455 ?
O2 Mn1 N1 174.06(11) . . ?
O2 Mn1 N2 91.39(10) . . ?
O1 Mn1 O3 95.04(10) . . ?
O1 Mn1 O4 95.72(10) . 1_455 ?
O1 Mn1 N1 92.68(10) . . ?
O1 Mn1 N2 174.98(10) . . ?
O3 Mn1 O4 162.44(8) . 1_455 ?
N1 Mn1 O3 82.42(10) . . ?
N1 Mn1 O4 83.25(10) . 1_455 ?
N1 Mn1 N2 82.71(11) . . ?
N2 Mn1 O3 86.35(10) . . ?
N2 Mn1 O4 81.80(10) . 1_455 ?
C58 O6 Mn2 128.7(2) . . ?
C31 O5 Mn2 129.2(2) . . ?
C28 O2 Mn1 129.8(2) . . ?
C1 O1 Mn1 128.57(19) . . ?
C29 O3 Mn1 144.7(2) . . ?
C59 O8 Mn2 140.1(2) . 1_455 ?
C29 O4 Mn1 141.0(2) . 1_655 ?
C59 O7 Mn2 140.9(2) . . ?
C45 N4 Mn2 111.7(2) . . ?
C52 N4 Mn2 125.9(2) . . ?
C52 N4 C45 122.1(3) . . ?
C7 N1 Mn1 125.4(2) . . ?
C7 N1 C8 120.3(3) . . ?
C8 N1 Mn1 114.1(2) . . ?
C37 N3 Mn2 126.2(2) . . ?
C37 N3 C38 121.4(3) . . ?
C38 N3 Mn2 112.33(19) . . ?
C22 N2 Mn1 125.3(2) . . ?
C22 N2 C15 122.2(3) . . ?
C15 N2 Mn1 111.9(2) . . ?
C47 C46 C45 121.6(3) . . ?
C51 C46 C47 118.8(3) . . ?
C51 C46 C45 119.6(3) . . ?
N3 C37 H37 117.5 . . ?
N3 C37 C36 125.0(3) . . ?
C36 C37 H37 117.5 . . ?
C5 C6 C1 120.0(3) . . ?
C5 C6 C7 116.8(3) . . ?
C1 C6 C7 123.2(3) . . ?
O5 C31 C32 118.3(3) . . ?
O5 C31 C36 124.1(3) . . ?
C32 C31 C36 117.6(3) . . ?
C32 C33 H33 120.0 . . ?
C32 C33 C34 120.0(3) . . ?
C34 C33 H33 120.0 . . ?
C6 C5 H5 119.7 . . ?
C4 C5 C6 120.7(3) . . ?
C4 C5 H5 119.7 . . ?
C10 C9 C8 119.6(3) . . ?
C14 C9 C10 119.6(3) . . ?
C14 C9 C8 120.8(3) . . ?
C2 C3 H3 120.1 . . ?
C2 C3 C4 119.7(3) . . ?
C4 C3 H3 120.1 . . ?
C28 C27 H27 119.3 . . ?
C26 C27 H27 119.3 . . ?
C26 C27 C28 121.5(3) . . ?
C31 C32 H32 119.2 . . ?
C33 C32 C31 121.5(3) . . ?
C33 C32 H32 119.2 . . ?
C55 C54 H54 119.8 . . ?
C55 C54 C53 120.4(3) . . ?
C53 C54 H54 119.8 . . ?
C28 C23 C22 122.3(3) . . ?
C24 C23 C28 119.6(3) . . ?
C24 C23 C22 117.8(3) . . ?
O2 C28 C27 118.4(3) . . ?
O2 C28 C23 123.7(3) . . ?
C27 C28 C23 117.9(3) . . ?
C46 C47 H47 119.8 . . ?
C48 C47 C46 120.5(3) . . ?
C48 C47 H47 119.8 . . ?
C36 C35 H35 119.8 . . ?
C34 C35 H35 119.8 . . ?
C34 C35 C36 120.5(3) . . ?
C31 C36 C37 122.9(3) . . ?
C35 C36 C37 117.1(3) . . ?
C35 C36 C31 119.9(3) . . ?
O1 C1 C6 124.2(3) . . ?
O1 C1 C2 118.3(3) . . ?
C2 C1 C6 117.5(3) . . ?
N4 C45 C46 115.7(3) . . ?
N4 C45 H45 107.0 . . ?
N4 C45 C38 107.0(3) . . ?
C46 C45 H45 107.0 . . ?
C46 C45 C38 112.6(3) . . ?
C38 C45 H45 107.0 . . ?
C33 C34 Cl3 120.2(3) . . ?
C35 C34 Cl3 119.3(3) . . ?
C35 C34 C33 120.5(3) . . ?
C9 C10 H10 120.2 . . ?
C11 C10 C9 119.7(3) . . ?
C11 C10 H10 120.2 . . ?
N3 C38 C45 106.2(2) . . ?
N3 C38 H38 107.7 . . ?
N3 C38 C39 115.0(3) . . ?
C45 C38 H38 107.7 . . ?
C39 C38 C45 112.4(3) . . ?
C39 C38 H38 107.7 . . ?
N4 C52 H52 117.4 . . ?
N4 C52 C53 125.2(3) . . ?
C53 C52 H52 117.4 . . ?
C3 C2 C1 121.6(3) . . ?
C3 C2 H2 119.2 . . ?
C1 C2 H2 119.2 . . ?
C44 C39 C38 120.5(3) . . ?
C40 C39 C38 120.5(3) . . ?
C40 C39 C44 118.9(3) . . ?
C27 C26 H26 120.2 . . ?
C27 C26 C25 119.5(3) . . ?
C25 C26 H26 120.2 . . ?
O6 C58 C57 118.4(3) . . ?
O6 C58 C53 123.9(3) . . ?
C57 C58 C53 117.7(3) . . ?
C39 C44 H44 119.8 . . ?
C43 C44 C39 120.5(3) . . ?
C43 C44 H44 119.8 . . ?
C17 C16 C15 119.7(3) . . ?
C17 C16 C21 118.7(3) . . ?
C21 C16 C15 121.4(3) . . ?
N1 C7 C6 125.9(3) . . ?
N1 C7 H7 117.0 . . ?
C6 C7 H7 117.0 . . ?
N1 C8 C9 113.6(3) . . ?
N1 C8 H8 108.0 . . ?
N1 C8 C15 107.9(2) . . ?
C9 C8 H8 108.0 . . ?
C9 C8 C15 111.1(3) . . ?
C15 C8 H8 108.0 . . ?
C58 C57 H57 119.1 . . ?
C56 C57 C58 121.8(3) . . ?
C56 C57 H57 119.1 . . ?
C54 C55 Cl4 119.7(3) . . ?
C54 C55 C56 120.6(3) . . ?
C56 C55 Cl4 119.7(2) . . ?
C23 C24 H24 119.9 . . ?
C25 C24 C23 120.2(3) . . ?
C25 C24 H24 119.9 . . ?
O8 C59 O7 122.7(3) . . ?
O8 C59 C60 118.3(3) . . ?
O7 C59 C60 119.0(3) . . ?
C5 C4 Cl1 119.3(3) . . ?
C5 C4 C3 120.5(3) . . ?
C3 C4 Cl1 120.2(3) . . ?
N2 C22 C23 126.1(3) . . ?
N2 C22 H22 117.0 . . ?
C23 C22 H22 117.0 . . ?
C9 C14 H14 119.7 . . ?
C9 C14 C13 120.7(3) . . ?
C13 C14 H14 119.7 . . ?
C11 C12 H12 120.1 . . ?
C11 C12 C13 119.7(3) . . ?
C13 C12 H12 120.1 . . ?
C46 C51 H51 119.6 . . ?
C50 C51 C46 120.8(3) . . ?
C50 C51 H51 119.6 . . ?
C47 C48 H48 120.1 . . ?
C49 C48 C47 119.9(4) . . ?
C49 C48 H48 120.1 . . ?
N2 C15 C16 116.5(3) . . ?
N2 C15 C8 107.6(3) . . ?
N2 C15 H15 107.1 . . ?
C16 C15 C8 111.0(3) . . ?
C16 C15 H15 107.1 . . ?
C8 C15 H15 107.1 . . ?
C54 C53 C52 116.8(3) . . ?
C54 C53 C58 120.0(3) . . ?
C58 C53 C52 123.1(3) . . ?
C16 C17 H17 119.6 . . ?
C18 C17 C16 120.8(4) . . ?
C18 C17 H17 119.6 . . ?
C10 C11 H11 119.7 . . ?
C12 C11 C10 120.6(3) . . ?
C12 C11 H11 119.7 . . ?
C39 C40 H40 119.7 . . ?
C39 C40 C41 120.6(4) . . ?
C41 C40 H40 119.7 . . ?
O3 C29 O4 122.6(3) . . ?
O3 C29 C30 119.6(3) . . ?
O4 C29 C30 117.8(3) . . ?
C57 C56 C55 119.6(3) . . ?
C57 C56 H56 120.2 . . ?
C55 C56 H56 120.2 . . ?
C26 C25 Cl2 118.5(3) . . ?
C24 C25 Cl2 120.2(3) . . ?
C24 C25 C26 121.3(3) . . ?
C16 C21 H21 119.6 . . ?
C16 C21 C20 120.9(4) . . ?
C20 C21 H21 119.6 . . ?
C44 C43 H43 119.9 . . ?
C42 C43 C44 120.3(4) . . ?
C42 C43 H43 119.9 . . ?
C40 C41 H41 120.0 . . ?
C42 C41 C40 120.0(3) . . ?
C42 C41 H41 120.0 . . ?
C48 C49 H49 119.9 . . ?
C50 C49 C48 120.1(3) . . ?
C50 C49 H49 119.9 . . ?
C59 C60 H60A 109.5 . . ?
C59 C60 H60B 109.5 . . ?
C59 C60 H60C 109.5 . . ?
H60A C60 H60B 109.5 . . ?
H60A C60 H60C 109.5 . . ?
H60B C60 H60C 109.5 . . ?
C17 C18 H18 120.1 . . ?
C19 C18 C17 119.8(4) . . ?
C19 C18 H18 120.1 . . ?
C29 C30 H30A 109.5 . . ?
C29 C30 H30B 109.5 . . ?
C29 C30 H30C 109.5 . . ?
H30A C30 H30B 109.5 . . ?
H30A C30 H30C 109.5 . . ?
H30B C30 H30C 109.5 . . ?
C14 C13 H13 120.1 . . ?
C12 C13 C14 119.7(3) . . ?
C12 C13 H13 120.1 . . ?
C18 C19 H19 119.6 . . ?
C18 C19 C20 120.7(3) . . ?
C20 C19 H19 119.6 . . ?
C21 C20 H20 120.4 . . ?
C19 C20 C21 119.1(4) . . ?
C19 C20 H20 120.4 . . ?
C51 C50 H50 120.0 . . ?
C49 C50 C51 119.9(4) . . ?
C49 C50 H50 120.0 . . ?
C43 C42 C41 119.6(3) . . ?
C43 C42 H42 120.2 . . ?
C41 C42 H42 120.2 . . ?

loop_
_geom_bond_atom_site_label_1
_geom_bond_atom_site_label_2
_geom_bond_distance
_geom_bond_site_symmetry_2
_geom_bond_publ_flag
Mn2 O6 1.893(2) . ?
Mn2 O5 1.887(2) . ?
Mn2 O8 2.232(2) 1_655 ?
Mn2 O7 2.213(2) . ?
Mn2 N4 1.995(3) . ?
Mn2 N3 1.996(2) . ?
Mn1 O2 1.874(2) . ?
Mn1 O1 1.902(2) . ?
Mn1 O3 2.208(2) . ?
Mn1 O4 2.225(2) 1_455 ?
Mn1 N1 1.996(3) . ?
Mn1 N2 2.002(3) . ?
Cl1 C4 1.740(3) . ?
Cl3 C34 1.743(3) . ?
Cl4 C55 1.749(3) . ?
Cl2 C25 1.753(4) . ?
O6 C58 1.326(4) . ?
O5 C31 1.319(4) . ?
O2 C28 1.325(4) . ?
O1 C1 1.327(4) . ?
O3 C29 1.259(4) . ?
O8 Mn2 2.232(2) 1_455 ?
O8 C59 1.262(4) . ?
O4 Mn1 2.225(2) 1_655 ?
O4 C29 1.261(4) . ?
O7 C59 1.264(4) . ?
N4 C45 1.477(4) . ?
N4 C52 1.288(4) . ?
N1 C7 1.288(4) . ?
N1 C8 1.483(4) . ?
N3 C37 1.283(4) . ?
N3 C38 1.495(4) . ?
N2 C22 1.292(4) . ?
N2 C15 1.486(4) . ?
C46 C47 1.395(5) . ?
C46 C45 1.512(5) . ?
C46 C51 1.389(5) . ?
C37 H37 0.9500 . ?
C37 C36 1.451(4) . ?
C6 C5 1.411(5) . ?
C6 C1 1.417(4) . ?
C6 C7 1.444(5) . ?
C31 C32 1.413(4) . ?
C31 C36 1.424(4) . ?
C33 H33 0.9500 . ?
C33 C32 1.386(5) . ?
C33 C34 1.390(4) . ?
C5 H5 0.9500 . ?
C5 C4 1.366(5) . ?
C9 C10 1.397(5) . ?
C9 C8 1.514(4) . ?
C9 C14 1.383(5) . ?
C3 H3 0.9500 . ?
C3 C2 1.386(5) . ?
C3 C4 1.393(4) . ?
C27 H27 0.9500 . ?
C27 C28 1.414(4) . ?
C27 C26 1.369(5) . ?
C32 H32 0.9500 . ?
C54 H54 0.9500 . ?
C54 C55 1.368(4) . ?
C54 C53 1.404(5) . ?
C23 C28 1.418(5) . ?
C23 C24 1.416(5) . ?
C23 C22 1.430(4) . ?
C47 H47 0.9500 . ?
C47 C48 1.388(5) . ?
C35 H35 0.9500 . ?
C35 C36 1.410(5) . ?
C35 C34 1.379(5) . ?
C1 C2 1.411(5) . ?
C45 H45 1.0000 . ?
C45 C38 1.534(5) . ?
C10 H10 0.9500 . ?
C10 C11 1.392(5) . ?
C38 H38 1.0000 . ?
C38 C39 1.505(4) . ?
C52 H52 0.9500 . ?
C52 C53 1.442(4) . ?
C2 H2 0.9500 . ?
C39 C44 1.392(5) . ?
C39 C40 1.390(5) . ?
C26 H26 0.9500 . ?
C26 C25 1.402(5) . ?
C58 C57 1.403(4) . ?
C58 C53 1.420(4) . ?
C44 H44 0.9500 . ?
C44 C43 1.391(5) . ?
C16 C15 1.512(4) . ?
C16 C17 1.392(5) . ?
C16 C21 1.392(5) . ?
C7 H7 0.9500 . ?
C8 H8 1.0000 . ?
C8 C15 1.535(5) . ?
C57 H57 0.9500 . ?
C57 C56 1.377(5) . ?
C55 C56 1.398(5) . ?
C24 H24 0.9500 . ?
C24 C25 1.353(5) . ?
C59 C60 1.513(4) . ?
C22 H22 0.9500 . ?
C14 H14 0.9500 . ?
C14 C13 1.393(5) . ?
C12 H12 0.9500 . ?
C12 C11 1.385(5) . ?
C12 C13 1.391(5) . ?
C51 H51 0.9500 . ?
C51 C50 1.383(5) . ?
C48 H48 0.9500 . ?
C48 C49 1.384(5) . ?
C15 H15 1.0000 . ?
C17 H17 0.9500 . ?
C17 C18 1.390(5) . ?
C11 H11 0.9500 . ?
C40 H40 0.9500 . ?
C40 C41 1.393(5) . ?
C29 C30 1.521(5) . ?
C56 H56 0.9500 . ?
C21 H21 0.9500 . ?
C21 C20 1.398(5) . ?
C43 H43 0.9500 . ?
C43 C42 1.386(5) . ?
C41 H41 0.9500 . ?
C41 C42 1.387(6) . ?
C49 H49 0.9500 . ?
C49 C50 1.383(5) . ?
C60 H60A 0.9800 . ?
C60 H60B 0.9800 . ?
C60 H60C 0.9800 . ?
C18 H18 0.9500 . ?
C18 C19 1.379(6) . ?
C30 H30A 0.9800 . ?
C30 H30B 0.9800 . ?
C30 H30C 0.9800 . ?
C13 H13 0.9500 . ?
C19 H19 0.9500 . ?
C19 C20 1.386(6) . ?
C20 H20 0.9500 . ?
C50 H50 0.9500 . ?
C42 H42 0.9500 . ?
